data_7204331
loop_
_publ_author_name
'Wallfisch, Bianca C.'
'Belaj, Ferdinand'
'Wentrup, Curt'
'Kappe, C. Oliver'
'Kollenz, Gert'

_publ_section_title
;
 Synthesis and chemical reactivity of
 methoxycarbonyl-1,3-dioxinyl(pivaloyl)ketene---a persistent
 \a-oxoketene
;
_journal_issue 5
_journal_name_full 'Journal of the Chemical Society, Perkin Transactions 1'
_journal_page_first 599
_journal_paper_doi 10.1039/b111143d
_journal_year 2002
_chemical_formula_sum 'C21 H30 O7'
_chemical_formula_weight 394.45
_chemical_melting_point 378
_chemical_name_systematic
; 
2-(3,3-dimethyl-2-oxo-1-(oxomethylene)butyl)-2,6-di-tert-butyl-
-5-methoxycarbonyl-1,3-dioxin-4(2H)-one
;
_space_group_IT_number 19
_symmetry_cell_setting orthorhombic
_symmetry_space_group_name_Hall 'P 2ac 2ab'
_symmetry_space_group_name_H-M 'P 21 21 21'
_atom_sites_solution_hydrogens geom
_atom_sites_solution_primary direct
_atom_sites_solution_secondary difmap
_audit_creation_method 'manual edited SHELXL-97 .cif file'
_cell_angle_alpha 90.00
_cell_angle_beta 90.00
_cell_angle_gamma 90.00
_cell_formula_units_Z 4
_cell_length_a 9.975(2)
_cell_length_b 11.266(2)
_cell_length_c 19.208(4)
_cell_measurement_reflns_used 38
_cell_measurement_temperature 95(2)
_cell_measurement_theta_max 18.32
_cell_measurement_theta_min 15.05
_cell_volume 2158.6(7)
_computing_cell_refinement 'local program'
_computing_data_collection 'local program'
_computing_data_reduction 'local program'
_computing_molecular_graphics 'ORTEP (Johnson, 1965)'
_computing_publication_material 'SHELXL-97 (Sheldrick, 1997)'
_computing_structure_refinement 'SHELXL-97 (Sheldrick, 1997)'
_computing_structure_solution 'SHELXS-97 (Sheldrick, 1990)'
_diffrn_ambient_temperature 95(2)
_diffrn_measured_fraction_theta_full 0.998
_diffrn_measured_fraction_theta_max 0.998
_diffrn_measurement_device_type 'Stoe 4-circle'
_diffrn_measurement_method \w
_diffrn_radiation_monochromator graphite
_diffrn_radiation_source 'fine-focus sealed tube'
_diffrn_radiation_type MoK\a
_diffrn_radiation_wavelength 0.71069
_diffrn_reflns_av_R_equivalents 0.0317
_diffrn_reflns_av_sigmaI/netI 0.0504
_diffrn_reflns_limit_h_max 12
_diffrn_reflns_limit_h_min 0
_diffrn_reflns_limit_k_max 13
_diffrn_reflns_limit_k_min -1
_diffrn_reflns_limit_l_max 23
_diffrn_reflns_limit_l_min -1
_diffrn_reflns_number 3197
_diffrn_reflns_theta_full 26.00
_diffrn_reflns_theta_max 26.00
_diffrn_reflns_theta_min 2.73
_diffrn_standards_decay_% 1.1
_diffrn_standards_interval_count 100
_diffrn_standards_number 3
_exptl_absorpt_coefficient_mu 0.090
_exptl_absorpt_correction_type none
_exptl_crystal_colour colourless
_exptl_crystal_density_diffrn 1.214
_exptl_crystal_density_method 'not measured'
_exptl_crystal_description block
_exptl_crystal_F_000 848
_exptl_crystal_size_max 0.46
_exptl_crystal_size_mid 0.36
_exptl_crystal_size_min 0.36
_refine_diff_density_max 0.159
_refine_diff_density_min -0.162
_refine_diff_density_rms 0.037
_refine_ls_abs_structure_details 'Flack H D (1983), Acta Cryst. A39, 876-881'
_refine_ls_abs_structure_Flack -0.5(10)
_refine_ls_extinction_method none
_refine_ls_goodness_of_fit_ref 1.052
_refine_ls_hydrogen_treatment mixed
_refine_ls_matrix_type full
_refine_ls_number_parameters 264
_refine_ls_number_reflns 2741
_refine_ls_number_restraints 0
_refine_ls_restrained_S_all 1.052
_refine_ls_R_factor_all 0.0420
_refine_ls_R_factor_gt 0.0359
_refine_ls_shift/su_max 0.000
_refine_ls_shift/su_mean 0.000
_refine_ls_structure_factor_coef Fsqd
_refine_ls_weighting_details 'calc w=1/[\s^2^(Fo^2^)+(0.0300P)^2^+0.1907P] where P=(Fo^2^+2Fc^2^)/3'
_refine_ls_weighting_scheme calc
_refine_ls_wR_factor_gt 0.0809
_refine_ls_wR_factor_ref 0.0850
_reflns_number_gt 2477
_reflns_number_total 2741
_reflns_threshold_expression >2sigma(I)
_cod_data_source_file b111143d.txt
_cod_data_source_block 6(BCW405)
_cod_database_code 7204331

loop_
_symmetry_equiv_pos_as_xyz
'x, y, z'
'-x+1/2, -y, z+1/2'
'x+1/2, -y+1/2, -z'
'-x, y+1/2, -z+1/2'

loop_
_atom_site_label
_atom_site_type_symbol
_atom_site_fract_x
_atom_site_fract_y
_atom_site_fract_z
_atom_site_U_iso_or_equiv
_atom_site_adp_type
_atom_site_occupancy
_atom_site_symmetry_multiplicity
_atom_site_calc_flag
_atom_site_refinement_flags
_atom_site_disorder_assembly
_atom_site_disorder_group
O1 O 0.37942(15) -0.00337(12) 0.05187(7) 0.0172(3) Uani 1 1 d . . .
C2 C 0.4491(2) -0.05024(18) 0.11063(10) 0.0153(4) Uani 1 1 d . . .
O3 O 0.52736(14) 0.04118(12) 0.14257(7) 0.0166(3) Uani 1 1 d . . .
C4 C 0.4631(2) 0.14625(18) 0.15669(10) 0.0171(4) Uani 1 1 d . . .
O4 O 0.50984(15) 0.20914(14) 0.20091(7) 0.0242(4) Uani 1 1 d . . .
C5 C 0.3466(2) 0.17289(18) 0.11373(10) 0.0169(4) Uani 1 1 d . . .
C6 C 0.3141(2) 0.10061(18) 0.05997(11) 0.0173(4) Uani 1 1 d . . .
C11 C 0.3468(2) -0.09210(18) 0.16552(10) 0.0150(4) Uani 1 1 d . . .
C10 C 0.3799(2) -0.06248(19) 0.23019(10) 0.0180(5) Uani 1 1 d . . .
O10 O 0.41146(16) -0.03286(15) 0.28494(7) 0.0262(4) Uani 1 1 d . . .
C12 C 0.2174(2) -0.15090(19) 0.14921(11) 0.0186(5) Uani 1 1 d . . .
O12 O 0.19481(16) -0.18161(15) 0.08970(8) 0.0271(4) Uani 1 1 d . . .
C13 C 0.1112(2) -0.1676(2) 0.20648(11) 0.0218(5) Uani 1 1 d . . .
C14 C 0.0714(2) -0.0459(2) 0.23613(13) 0.0308(6) Uani 1 1 d . . .
H141 H 0.1501 -0.0081 0.2572 0.045(5) Uiso 1 1 calc R . .
H142 H 0.0017 -0.0563 0.2715 0.045(5) Uiso 1 1 calc R . .
H143 H 0.0371 0.0045 0.1985 0.045(5) Uiso 1 1 calc R . .
C15 C 0.1635(2) -0.2480(2) 0.26487(12) 0.0246(5) Uani 1 1 d . . .
H151 H 0.2414 -0.2107 0.2870 0.029(4) Uiso 1 1 calc R . .
H152 H 0.1898 -0.3249 0.2453 0.029(4) Uiso 1 1 calc R . .
H153 H 0.0928 -0.2599 0.2996 0.029(4) Uiso 1 1 calc R . .
C16 C -0.0111(2) -0.2264(3) 0.17376(14) 0.0386(7) Uani 1 1 d . . .
H161 H 0.0144 -0.3040 0.1548 0.053(5) Uiso 1 1 calc R . .
H162 H -0.0455 -0.1761 0.1362 0.053(5) Uiso 1 1 calc R . .
H163 H -0.0807 -0.2370 0.2092 0.053(5) Uiso 1 1 calc R . .
C20 C 0.5490(2) -0.14350(19) 0.08300(11) 0.0195(5) Uani 1 1 d . . .
C21 C 0.6243(2) -0.1981(2) 0.14438(12) 0.0300(6) Uani 1 1 d . . .
H211 H 0.6715 -0.1355 0.1699 0.037(4) Uiso 1 1 calc R . .
H212 H 0.6892 -0.2563 0.1271 0.037(4) Uiso 1 1 calc R . .
H213 H 0.5604 -0.2375 0.1755 0.037(4) Uiso 1 1 calc R . .
C22 C 0.6478(3) -0.0824(2) 0.03350(13) 0.0306(6) Uani 1 1 d . . .
H221 H 0.6952 -0.0192 0.0584 0.042(5) Uiso 1 1 calc R . .
H222 H 0.5986 -0.0482 -0.0059 0.042(5) Uiso 1 1 calc R . .
H223 H 0.7127 -0.1407 0.0163 0.042(5) Uiso 1 1 calc R . .
C23 C 0.4753(2) -0.2416(2) 0.04306(12) 0.0277(5) Uani 1 1 d . . .
H231 H 0.4113 -0.2809 0.0741 0.045(5) Uiso 1 1 calc R . .
H232 H 0.5404 -0.2999 0.0260 0.045(5) Uiso 1 1 calc R . .
H233 H 0.4272 -0.2068 0.0036 0.045(5) Uiso 1 1 calc R . .
C50 C 0.2734(2) 0.28354(19) 0.13273(11) 0.0205(5) Uani 1 1 d . . .
O50 O 0.15980(16) 0.28551(15) 0.15460(9) 0.0336(4) Uani 1 1 d . . .
O51 O 0.34962(16) 0.37945(13) 0.12422(8) 0.0247(4) Uani 1 1 d . . .
C51 C 0.2928(3) 0.4883(2) 0.15057(14) 0.0319(6) Uani 1 1 d . . .
H511 H 0.2098 0.5062 0.1253 0.044(5) Uiso 1 1 calc R . .
H512 H 0.3569 0.5532 0.1440 0.044(5) Uiso 1 1 calc R . .
H513 H 0.2731 0.4793 0.2003 0.044(5) Uiso 1 1 calc R . .
C60 C 0.2113(3) 0.1203(2) 0.00275(11) 0.0263(5) Uani 1 1 d . . .
C61 C 0.0732(2) 0.0822(3) 0.03027(14) 0.0371(6) Uani 1 1 d . . .
H611 H 0.0057 0.0937 -0.0062 0.039(4) Uiso 1 1 calc R . .
H612 H 0.0498 0.1304 0.0710 0.039(4) Uiso 1 1 calc R . .
H613 H 0.0760 -0.0017 0.0436 0.039(4) Uiso 1 1 calc R . .
C62 C 0.2470(3) 0.0445(3) -0.06046(12) 0.0465(8) Uani 1 1 d . . .
H621 H 0.1812 0.0581 -0.0975 0.051(5) Uiso 1 1 calc R . .
H622 H 0.2461 -0.0396 -0.0473 0.051(5) Uiso 1 1 calc R . .
H623 H 0.3365 0.0661 -0.0772 0.051(5) Uiso 1 1 calc R . .
C63 C 0.2069(3) 0.2506(2) -0.01979(14) 0.0414(7) Uani 1 1 d . . .
H631 H 0.1414 0.2602 -0.0574 0.057(5) Uiso 1 1 calc R . .
H632 H 0.2957 0.2748 -0.0363 0.057(5) Uiso 1 1 calc R . .
H633 H 0.1809 0.3001 0.0199 0.057(5) Uiso 1 1 calc R . .

loop_
_atom_site_aniso_label
_atom_site_aniso_U_11
_atom_site_aniso_U_22
_atom_site_aniso_U_33
_atom_site_aniso_U_23
_atom_site_aniso_U_13
_atom_site_aniso_U_12
O1 0.0244(8) 0.0171(7) 0.0100(6) -0.0002(6) -0.0014(6) 0.0021(7)
C2 0.0156(10) 0.0166(10) 0.0137(9) 0.0007(8) -0.0028(8) -0.0004(9)
O3 0.0153(7) 0.0179(7) 0.0165(6) -0.0017(6) 0.0002(6) -0.0003(6)
C4 0.0202(10) 0.0154(10) 0.0157(9) -0.0001(9) 0.0041(9) -0.0047(9)
O4 0.0305(8) 0.0214(7) 0.0208(7) -0.0046(7) -0.0062(7) -0.0035(7)
C5 0.0181(10) 0.0158(10) 0.0168(10) 0.0014(8) 0.0023(9) -0.0008(9)
C6 0.0192(11) 0.0183(10) 0.0145(9) 0.0027(9) 0.0012(9) 0.0004(9)
C11 0.0177(10) 0.0158(10) 0.0115(9) 0.0007(8) 0.0006(8) 0.0012(9)
C10 0.0167(10) 0.0180(10) 0.0192(11) 0.0047(9) 0.0039(9) -0.0009(9)
O10 0.0376(10) 0.0288(8) 0.0122(7) -0.0005(7) -0.0009(7) -0.0070(8)
C12 0.0194(10) 0.0171(10) 0.0194(10) -0.0009(9) -0.0002(9) 0.0030(9)
O12 0.0261(8) 0.0345(9) 0.0207(8) -0.0074(7) -0.0012(7) -0.0063(8)
C13 0.0168(10) 0.0249(11) 0.0235(10) 0.0003(10) 0.0046(9) -0.0013(10)
C14 0.0283(13) 0.0297(13) 0.0344(12) 0.0055(11) 0.0132(11) 0.0103(11)
C15 0.0238(11) 0.0221(11) 0.0278(11) 0.0038(10) 0.0074(9) 0.0014(11)
C16 0.0230(12) 0.0551(18) 0.0376(13) 0.0056(13) 0.0017(11) -0.0094(14)
C20 0.0211(11) 0.0173(10) 0.0200(10) -0.0017(9) 0.0062(9) 0.0022(10)
C21 0.0263(12) 0.0306(12) 0.0333(12) 0.0035(11) 0.0022(11) 0.0140(12)
C22 0.0320(13) 0.0245(11) 0.0354(13) 0.0000(11) 0.0169(11) 0.0028(11)
C23 0.0324(12) 0.0219(11) 0.0287(12) -0.0069(10) 0.0094(10) 0.0024(11)
C50 0.0246(11) 0.0182(11) 0.0188(10) 0.0014(9) -0.0001(9) 0.0023(10)
O50 0.0262(9) 0.0272(9) 0.0473(10) -0.0036(8) 0.0127(8) 0.0035(8)
O51 0.0304(9) 0.0155(7) 0.0283(8) 0.0004(7) 0.0032(7) 0.0015(7)
C51 0.0386(14) 0.0168(11) 0.0403(13) -0.0019(11) 0.0003(12) 0.0046(11)
C60 0.0329(12) 0.0269(12) 0.0190(11) 0.0017(10) -0.0112(10) 0.0028(11)
C61 0.0268(13) 0.0418(15) 0.0427(14) 0.0063(13) -0.0172(12) -0.0011(12)
C62 0.064(2) 0.0554(18) 0.0203(11) -0.0062(14) -0.0183(13) 0.0110(17)
C63 0.0500(16) 0.0362(14) 0.0380(15) 0.0132(14) -0.0214(13) 0.0022(14)

loop_
_atom_type_symbol
_atom_type_description
_atom_type_scat_dispersion_real
_atom_type_scat_dispersion_imag
_atom_type_scat_source
C C 0.0033 0.0016 'International Tables Vol C Tables 4.2.6.8 and 6.1.1.4'
H H 0.0000 0.0000 'International Tables Vol C Tables 4.2.6.8 and 6.1.1.4'
O O 0.0106 0.0060 'International Tables Vol C Tables 4.2.6.8 and 6.1.1.4'

loop_
_geom_angle_atom_site_label_1
_geom_angle_atom_site_label_2
_geom_angle_atom_site_label_3
_geom_angle
_geom_angle_site_symmetry_1
_geom_angle_site_symmetry_3
_geom_angle_publ_flag
C6 O1 C2 117.73(16) . . yes
O1 C2 O3 109.79(16) . . yes
O1 C2 C11 109.39(16) . . ?
O3 C2 C11 106.75(15) . . ?
O1 C2 C20 107.14(15) . . ?
O3 C2 C20 106.58(16) . . ?
C11 C2 C20 117.04(17) . . yes
C4 O3 C2 116.77(15) . . yes
O4 C4 O3 117.85(19) . . yes
O4 C4 C5 126.11(19) . . yes
O3 C4 C5 115.99(17) . . yes
C6 C5 C4 119.95(19) . . yes
C6 C5 C50 124.91(19) . . yes
C4 C5 C50 115.12(18) . . yes
O1 C6 C5 119.61(19) . . yes
O1 C6 C60 111.68(18) . . yes
C5 C6 C60 128.7(2) . . yes
C10 C11 C12 121.70(19) . . yes
C10 C11 C2 113.50(18) . . yes
C12 C11 C2 124.61(17) . . yes
O10 C10 C11 177.1(2) . . yes
O12 C12 C11 119.13(19) . . yes
O12 C12 C13 120.66(19) . . yes
C11 C12 C13 120.15(17) . . yes
C16 C13 C15 108.47(19) . . ?
C16 C13 C14 109.5(2) . . ?
C15 C13 C14 110.14(18) . . ?
C16 C13 C12 108.01(18) . . ?
C15 C13 C12 111.15(18) . . ?
C14 C13 C12 109.51(17) . . ?
C13 C14 H141 109.5 . . ?
C13 C14 H142 109.5 . . ?
H141 C14 H142 109.5 . . ?
C13 C14 H143 109.5 . . ?
H141 C14 H143 109.5 . . ?
H142 C14 H143 109.5 . . ?
C13 C15 H151 109.5 . . ?
C13 C15 H152 109.5 . . ?
H151 C15 H152 109.5 . . ?
C13 C15 H153 109.5 . . ?
H151 C15 H153 109.5 . . ?
H152 C15 H153 109.5 . . ?
C13 C16 H161 109.5 . . ?
C13 C16 H162 109.5 . . ?
H161 C16 H162 109.5 . . ?
C13 C16 H163 109.5 . . ?
H161 C16 H163 109.5 . . ?
H162 C16 H163 109.5 . . ?
C21 C20 C22 110.09(19) . . ?
C21 C20 C23 109.38(19) . . ?
C22 C20 C23 108.76(18) . . ?
C21 C20 C2 109.05(17) . . ?
C22 C20 C2 108.84(18) . . ?
C23 C20 C2 110.70(18) . . ?
C20 C21 H211 109.5 . . ?
C20 C21 H212 109.5 . . ?
H211 C21 H212 109.5 . . ?
C20 C21 H213 109.5 . . ?
H211 C21 H213 109.5 . . ?
H212 C21 H213 109.5 . . ?
C20 C22 H221 109.5 . . ?
C20 C22 H222 109.5 . . ?
H221 C22 H222 109.5 . . ?
C20 C22 H223 109.5 . . ?
H221 C22 H223 109.5 . . ?
H222 C22 H223 109.5 . . ?
C20 C23 H231 109.5 . . ?
C20 C23 H232 109.5 . . ?
H231 C23 H232 109.5 . . ?
C20 C23 H233 109.5 . . ?
H231 C23 H233 109.5 . . ?
H232 C23 H233 109.5 . . ?
O50 C50 O51 124.3(2) . . yes
O50 C50 C5 124.1(2) . . yes
O51 C50 C5 111.67(17) . . yes
C50 O51 C51 114.99(17) . . yes
O51 C51 H511 109.5 . . ?
O51 C51 H512 109.5 . . ?
H511 C51 H512 109.5 . . ?
O51 C51 H513 109.5 . . ?
H511 C51 H513 109.5 . . ?
H512 C51 H513 109.5 . . ?
C6 C60 C62 109.6(2) . . ?
C6 C60 C63 111.4(2) . . ?
C62 C60 C63 108.6(2) . . ?
C6 C60 C61 108.39(18) . . ?
C62 C60 C61 109.0(2) . . ?
C63 C60 C61 109.9(2) . . ?
C60 C61 H611 109.5 . . ?
C60 C61 H612 109.5 . . ?
H611 C61 H612 109.5 . . ?
C60 C61 H613 109.5 . . ?
H611 C61 H613 109.5 . . ?
H612 C61 H613 109.5 . . ?
C60 C62 H621 109.5 . . ?
C60 C62 H622 109.5 . . ?
H621 C62 H622 109.5 . . ?
C60 C62 H623 109.5 . . ?
H621 C62 H623 109.5 . . ?
H622 C62 H623 109.5 . . ?
C60 C63 H631 109.5 . . ?
C60 C63 H632 109.5 . . ?
H631 C63 H632 109.5 . . ?
C60 C63 H633 109.5 . . ?
H631 C63 H633 109.5 . . ?
H632 C63 H633 109.5 . . ?

loop_
_geom_bond_atom_site_label_1
_geom_bond_atom_site_label_2
_geom_bond_distance
_geom_bond_site_symmetry_2
_geom_bond_publ_flag
O1 C2 1.427(2) . yes
O1 C6 1.349(2) . yes
C2 O3 1.431(2) . yes
C2 C11 1.541(3) . yes
C2 C20 1.542(3) . yes
O3 C4 1.373(2) . yes
C4 O4 1.200(2) . yes
C4 C5 1.456(3) . yes
C5 C6 1.354(3) . yes
C5 C50 1.490(3) . yes
C6 C60 1.520(3) . ?
C11 C10 1.328(3) . yes
C11 C12 1.484(3) . yes
C10 O10 1.147(3) . yes
C12 O12 1.215(3) . yes
C12 C13 1.539(3) . yes
C13 C16 1.524(3) . ?
C13 C15 1.534(3) . ?
C13 C14 1.537(3) . ?
C14 H141 0.9800 . ?
C14 H142 0.9800 . ?
C14 H143 0.9800 . ?
C15 H151 0.9800 . ?
C15 H152 0.9800 . ?
C15 H153 0.9800 . ?
C16 H161 0.9800 . ?
C16 H162 0.9800 . ?
C16 H163 0.9800 . ?
C20 C21 1.527(3) . ?
C20 C22 1.532(3) . ?
C20 C23 1.533(3) . ?
C21 H211 0.9800 . ?
C21 H212 0.9800 . ?
C21 H213 0.9800 . ?
C22 H221 0.9800 . ?
C22 H222 0.9800 . ?
C22 H223 0.9800 . ?
C23 H231 0.9800 . ?
C23 H232 0.9800 . ?
C23 H233 0.9800 . ?
C50 O50 1.209(3) . yes
C50 O51 1.331(3) . yes
O51 C51 1.442(3) . yes
C51 H511 0.9800 . ?
C51 H512 0.9800 . ?
C51 H513 0.9800 . ?
C60 C62 1.527(3) . ?
C60 C63 1.530(3) . ?
C60 C61 1.537(4) . ?
C61 H611 0.9800 . ?
C61 H612 0.9800 . ?
C61 H613 0.9800 . ?
C62 H621 0.9800 . ?
C62 H622 0.9800 . ?
C62 H623 0.9800 . ?
C63 H631 0.9800 . ?
C63 H632 0.9800 . ?
C63 H633 0.9800 . ?

loop_
_geom_torsion_atom_site_label_1
_geom_torsion_atom_site_label_2
_geom_torsion_atom_site_label_3
_geom_torsion_atom_site_label_4
_geom_torsion
_geom_torsion_site_symmetry_1
_geom_torsion_site_symmetry_2
_geom_torsion_site_symmetry_3
_geom_torsion_site_symmetry_4
_geom_torsion_publ_flag
C6 O1 C2 O3 -47.0(2) . . . . yes
O1 C2 O3 C4 49.8(2) . . . . yes
C2 O3 C4 C5 -25.0(2) . . . . yes
O3 C4 C5 C6 -5.2(3) . . . . yes
C4 C5 C6 O1 8.3(3) . . . . yes
C5 C6 O1 C2 19.1(3) . . . . yes
C6 O1 C2 C11 69.9(2) . . . . ?
C6 O1 C2 C20 -162.32(17) . . . . ?
C11 C2 O3 C4 -68.7(2) . . . . ?
C20 C2 O3 C4 165.47(16) . . . . ?
C2 O3 C4 O4 157.62(18) . . . . ?
O4 C4 C5 C6 172.0(2) . . . . ?
O4 C4 C5 C50 -6.5(3) . . . . ?
O3 C4 C5 C50 176.40(17) . . . . ?
C2 O1 C6 C60 -162.19(17) . . . . ?
C50 C5 C6 O1 -173.44(18) . . . . ?
C4 C5 C6 C60 -170.2(2) . . . . ?
C50 C5 C6 C60 8.1(4) . . . . ?
O1 C2 C11 C10 -137.29(19) . . . . ?
O3 C2 C11 C10 -18.6(2) . . . . yes
C20 C2 C11 C10 100.7(2) . . . . ?
O1 C2 C11 C12 37.8(3) . . . . ?
O3 C2 C11 C12 156.49(18) . . . . yes
C20 C2 C11 C12 -84.3(2) . . . . ?
C12 C11 C10 O10 -149(5) . . . . ?
C2 C11 C10 O10 26(5) . . . . ?
C10 C11 C12 O12 -176.3(2) . . . . ?
C2 C11 C12 O12 9.0(3) . . . . ?
C10 C11 C12 C13 6.3(3) . . . . ?
C2 C11 C12 C13 -168.32(19) . . . . ?
O12 C12 C13 C16 0.9(3) . . . . ?
C11 C12 C13 C16 178.2(2) . . . . yes
O12 C12 C13 C15 119.8(2) . . . . ?
C11 C12 C13 C15 -62.9(3) . . . . ?
O12 C12 C13 C14 -118.3(2) . . . . ?
C11 C12 C13 C14 59.0(3) . . . . ?
O1 C2 C20 C21 -178.92(17) . . . . yes
O3 C2 C20 C21 63.6(2) . . . . ?
C11 C2 C20 C21 -55.7(2) . . . . ?
O1 C2 C20 C22 61.0(2) . . . . ?
O3 C2 C20 C22 -56.5(2) . . . . ?
C11 C2 C20 C22 -175.84(18) . . . . ?
O1 C2 C20 C23 -58.5(2) . . . . ?
O3 C2 C20 C23 -176.02(16) . . . . ?
C11 C2 C20 C23 64.7(2) . . . . ?
C6 C5 C50 O50 66.7(3) . . . . ?
C4 C5 C50 O50 -115.0(2) . . . . ?
C6 C5 C50 O51 -114.8(2) . . . . ?
C4 C5 C50 O51 63.5(2) . . . . yes
O50 C50 O51 C51 6.8(3) . . . . yes
C5 C50 O51 C51 -171.74(19) . . . . ?
O1 C6 C60 C62 -21.5(3) . . . . ?
C5 C6 C60 C62 157.0(2) . . . . ?
O1 C6 C60 C63 -141.7(2) . . . . ?
C5 C6 C60 C63 36.9(3) . . . . ?
O1 C6 C60 C61 97.4(2) . . . . ?
C5 C6 C60 C61 -84.1(3) . . . . ?

loop_
_cod_related_entry_id
_cod_related_entry_database
_cod_related_entry_code
1 ChemSpider 21189913
